data_2228055
loop_
_publ_author_name
'Zhao, Dan'
'Li, Fei Fei'

_publ_section_title
;
 K~3~Gd(PO~4~)~2~
;
_journal_coeditor_code WM2378
_journal_issue 9
_journal_name_full 'Acta Crystallographica Section E'
_journal_page_first i64
_journal_paper_doi 10.1107/S160053681003103X
_journal_volume 66
_journal_year 2010
_chemical_formula_iupac 'K3 Gd (P O4)2'
_chemical_formula_moiety 'Gd K3 O8 P2'
_chemical_formula_sum 'Gd K3 O8 P2'
_chemical_formula_weight 464.49
_chemical_name_systematic
;
tripotassium gadolinium(III) bis[orthophosphate(V)]
;
_space_group_IT_number 11
_symmetry_cell_setting monoclinic
_symmetry_space_group_name_Hall '-P 2yb'
_symmetry_space_group_name_H-M 'P 1 21/m 1'
_atom_sites_solution_primary direct
_atom_sites_solution_secondary difmap
_audit_creation_method SHELXL-97
_cell_angle_alpha 90.00
_cell_angle_beta 90.723(14)
_cell_angle_gamma 90.00
_cell_formula_units_Z 2
_cell_length_a 7.4153(15)
_cell_length_b 5.6206(11)
_cell_length_c 9.445(2)
_cell_measurement_reflns_used 1264
_cell_measurement_temperature 293(2)
_cell_measurement_theta_max 27.4835
_cell_measurement_theta_min 2.1573
_cell_volume 393.62(14)
_computing_cell_refinement '<i>CrystalClear</i> (Rigaku, 2004)'
_computing_data_collection '<i>CrystalClear</i> (Rigaku, 2004)'
_computing_data_reduction '<i>CrystalClear</i> (Rigaku, 2004)'
_computing_molecular_graphics '<i>DIAMOND</i> (Brandenburg, 2004)'
_computing_publication_material '<i>SHELXTL</i> (Sheldrick, 2008) and PLATON (Spek, 2009)'
_computing_structure_refinement '<i>SHELXL97</i> (Sheldrick, 2008)'
_computing_structure_solution
;
SHELXS97 (Sheldrick, 2008)
;
_diffrn_ambient_temperature 293(2)
_diffrn_detector_area_resol_mean 14.6306
_diffrn_measured_fraction_theta_full 0.999
_diffrn_measured_fraction_theta_max 0.999
_diffrn_measurement_device_type 'Rigaku Mercury70 CCD diffractometer'
_diffrn_measurement_method '\w scans'
_diffrn_radiation_monochromator 'Graphite Monochromator'
_diffrn_radiation_source 'fine-focus sealed tube'
_diffrn_radiation_type MoK\a
_diffrn_radiation_wavelength 0.71073
_diffrn_reflns_av_R_equivalents 0.0449
_diffrn_reflns_av_sigmaI/netI 0.0459
_diffrn_reflns_limit_h_max 9
_diffrn_reflns_limit_h_min -9
_diffrn_reflns_limit_k_max 7
_diffrn_reflns_limit_k_min -7
_diffrn_reflns_limit_l_max 12
_diffrn_reflns_limit_l_min -12
_diffrn_reflns_number 3036
_diffrn_reflns_theta_full 27.47
_diffrn_reflns_theta_max 27.47
_diffrn_reflns_theta_min 2.16
_exptl_absorpt_coefficient_mu 10.431
_exptl_absorpt_correction_T_max 0.6236
_exptl_absorpt_correction_T_min 0.3037
_exptl_absorpt_correction_type multi-scan
_exptl_absorpt_process_details '(<i>ABSCOR</i>; Higashi, 1995)'
_exptl_crystal_colour colourless
_exptl_crystal_density_diffrn 3.919
_exptl_crystal_density_method 'not measured'
_exptl_crystal_description prism
_exptl_crystal_F_000 430
_exptl_crystal_size_max 0.30
_exptl_crystal_size_mid 0.10
_exptl_crystal_size_min 0.10
_refine_diff_density_max 2.379
_refine_diff_density_min -2.676
_refine_ls_extinction_coef 0.0314(17)
_refine_ls_extinction_expression Fc^*^=kFc[1+0.001xFc^2^\l^3^/sin(2\q)]^-1/4^
_refine_ls_extinction_method '<i>SHELXL97</i> (Sheldrick, 2008)'
_refine_ls_goodness_of_fit_ref 1.028
_refine_ls_matrix_type full
_refine_ls_number_parameters 80
_refine_ls_number_reflns 993
_refine_ls_number_restraints 0
_refine_ls_restrained_S_all 1.028
_refine_ls_R_factor_all 0.0283
_refine_ls_R_factor_gt 0.0270
_refine_ls_shift/su_max 0.000
_refine_ls_shift/su_mean 0.000
_refine_ls_structure_factor_coef Fsqd
_refine_ls_weighting_details 'calc w=1/[\s^2^(Fo^2^)+(0.0356P)^2^+0.0000P] where P=(Fo^2^+2Fc^2^)/3'
_refine_ls_weighting_scheme calc
_refine_ls_wR_factor_gt 0.0635
_refine_ls_wR_factor_ref 0.0646
_reflns_number_gt 946
_reflns_number_total 993
_reflns_threshold_expression I>2\s(I)
_cod_data_source_file wm2378.cif
_cod_data_source_block I
_cod_original_sg_symbol_H-M 'P 21/m'
_cod_database_code 2228055
_cod_database_fobs_code 2228055

loop_
_symmetry_equiv_pos_as_xyz
'x, y, z'
'-x, y+1/2, -z'
'-x, -y, -z'
'x, -y-1/2, z'

loop_
_atom_site_type_symbol
_atom_site_label
_atom_site_fract_x
_atom_site_fract_y
_atom_site_fract_z
_atom_site_U_iso_or_equiv
_atom_site_adp_type
_atom_site_calc_flag
_atom_site_refinement_flags
_atom_site_occupancy
_atom_site_disorder_assembly
_atom_site_disorder_group
Gd Gd1 0.00699(3) 0.2500 0.29011(3) 0.00731(15) Uani d S 1 . .
P P1 0.80967(19) 0.2500 0.57350(15) 0.0076(3) Uani d S 1 . .
P P2 0.2303(2) 0.2500 0.91166(15) 0.0066(3) Uani d S 1 . .
K K1 0.20438(17) 0.7500 0.08160(13) 0.0119(3) Uani d S 1 . .
K K2 0.50495(17) 0.2500 0.19219(13) 0.0142(3) Uani d S 1 . .
K K3 0.36353(18) 0.2500 0.59102(14) 0.0142(3) Uani d S 1 . .
O O1 1.0137(6) 0.2500 0.5478(4) 0.0169(10) Uani d S 1 . .
O O2 0.7564(4) 0.4735(5) 0.6577(3) 0.0123(6) Uani d . 1 . .
O O3 0.7177(6) 0.2500 0.4266(4) 0.0116(9) Uani d S 1 . .
O O4 0.8481(4) -0.0269(5) 0.1623(3) 0.0129(6) Uani d . 1 . .
O O5 0.4337(6) 0.2500 0.8991(5) 0.0163(9) Uani d S 1 . .
O O6 0.1744(6) 0.2500 1.0689(4) 0.0113(9) Uani d S 1 . .

loop_
_atom_site_aniso_label
_atom_site_aniso_U_11
_atom_site_aniso_U_22
_atom_site_aniso_U_33
_atom_site_aniso_U_12
_atom_site_aniso_U_13
_atom_site_aniso_U_23
Gd1 0.0066(2) 0.0068(2) 0.0085(2) 0.000 -0.00097(12) 0.000
P1 0.0065(7) 0.0086(8) 0.0076(7) 0.000 -0.0012(5) 0.000
P2 0.0070(7) 0.0052(7) 0.0076(6) 0.000 -0.0009(5) 0.000
K1 0.0137(6) 0.0100(7) 0.0118(6) 0.000 -0.0001(5) 0.000
K2 0.0101(7) 0.0186(8) 0.0138(6) 0.000 -0.0021(5) 0.000
K3 0.0126(6) 0.0136(7) 0.0165(6) 0.000 -0.0002(5) 0.000
O1 0.007(2) 0.031(3) 0.012(2) 0.000 -0.0023(16) 0.000
O2 0.0176(16) 0.0087(15) 0.0105(14) -0.0023(12) 0.0007(12) -0.0019(11)
O3 0.0087(19) 0.015(2) 0.0110(19) 0.000 -0.0010(16) 0.000
O4 0.0152(15) 0.0081(15) 0.0152(14) -0.0033(12) -0.0016(12) -0.0018(12)
O5 0.010(2) 0.021(3) 0.018(2) 0.000 0.0017(16) 0.000
O6 0.013(2) 0.014(2) 0.0076(19) 0.000 0.0012(16) 0.000

loop_
_atom_type_symbol
_atom_type_description
_atom_type_scat_dispersion_real
_atom_type_scat_dispersion_imag
_atom_type_scat_source
Gd Gd -0.1653 3.9035 'International Tables Vol C Tables 4.2.6.8 and 6.1.1.4'
K K 0.2009 0.2494 'International Tables Vol C Tables 4.2.6.8 and 6.1.1.4'
O O 0.0106 0.0060 'International Tables Vol C Tables 4.2.6.8 and 6.1.1.4'
P P 0.1023 0.0942 'International Tables Vol C Tables 4.2.6.8 and 6.1.1.4'

loop_
_geom_angle_atom_site_label_1
_geom_angle_atom_site_label_2
_geom_angle_atom_site_label_3
_geom_angle_site_symmetry_1
_geom_angle_site_symmetry_3
_geom_angle
_geom_angle_publ_flag
O4 Gd1 O4 1_455 4_465 85.75(15) ?
O4 Gd1 O2 1_455 3_666 157.36(10) ?
O4 Gd1 O2 4_465 3_666 92.20(11) ?
O4 Gd1 O2 1_455 2_646 92.20(11) ?
O4 Gd1 O2 4_465 2_646 157.36(10) ?
O2 Gd1 O2 3_666 2_646 81.09(14) ?
O4 Gd1 O1 1_455 1_455 122.12(9) ?
O4 Gd1 O1 4_465 1_455 122.12(9) ?
O2 Gd1 O1 3_666 1_455 77.78(10) ?
O2 Gd1 O1 2_646 1_455 77.78(10) ?
O4 Gd1 O6 1_455 1_554 79.20(10) ?
O4 Gd1 O6 4_465 1_554 79.20(10) ?
O2 Gd1 O6 3_666 1_554 78.27(10) ?
O2 Gd1 O6 2_646 1_554 78.27(10) ?
O1 Gd1 O6 1_455 1_554 148.30(14) ?
O4 Gd1 O3 1_455 1_455 80.43(10) ?
O4 Gd1 O3 4_465 1_455 80.43(10) ?
O2 Gd1 O3 3_666 1_455 121.51(9) ?
O2 Gd1 O3 2_646 1_455 121.51(9) ?
O1 Gd1 O3 1_455 1_455 59.63(13) ?
O6 Gd1 O3 1_554 1_455 152.07(14) ?
O1 P1 O3 . . 106.5(2) ?
O1 P1 O2 . . 109.94(15) ?
O3 P1 O2 . . 110.60(15) ?
O1 P1 O2 . 4_565 109.94(15) ?
O3 P1 O2 . 4_565 110.60(15) ?
O2 P1 O2 . 4_565 109.2(2) ?
O5 P2 O6 . . 110.7(2) ?
O5 P2 O4 . 3_656 109.50(16) ?
O6 P2 O4 . 3_656 109.28(15) ?
O5 P2 O4 . 2_656 109.50(16) ?
O6 P2 O4 . 2_656 109.28(15) ?
O4 P2 O4 3_656 2_656 108.5(2) ?
O5 K1 O2 3_666 2_656 81.16(11) ?
O5 K1 O2 3_666 3_666 81.16(11) ?
O2 K1 O2 2_656 3_666 53.82(12) ?
O5 K1 O4 3_666 2_655 100.61(10) ?
O2 K1 O4 2_656 2_655 172.75(9) ?
O2 K1 O4 3_666 2_655 119.30(8) ?
O5 K1 O4 3_666 3_665 100.61(10) ?
O2 K1 O4 2_656 3_665 119.30(8) ?
O2 K1 O4 3_666 3_665 172.75(9) ?
O4 K1 O4 2_655 3_665 67.45(12) ?
O5 K1 O6 3_666 1_554 94.64(9) ?
O2 K1 O6 2_656 1_554 119.72(11) ?
O2 K1 O6 3_666 1_554 66.06(10) ?
O4 K1 O6 2_655 1_554 53.27(10) ?
O4 K1 O6 3_665 1_554 120.53(11) ?
O5 K1 O6 3_666 1_564 94.64(9) ?
O2 K1 O6 2_656 1_564 66.06(10) ?
O2 K1 O6 3_666 1_564 119.72(11) ?
O4 K1 O6 2_655 1_564 120.53(11) ?
O4 K1 O6 3_665 1_564 53.27(10) ?
O6 K1 O6 1_554 1_564 169.79(18) ?
O5 K1 O4 3_666 4_465 148.85(8) ?
O2 K1 O4 2_656 4_465 92.65(9) ?
O2 K1 O4 3_666 4_465 70.83(9) ?
O4 K1 O4 2_655 4_465 82.21(9) ?
O4 K1 O4 3_665 4_465 108.90(7) ?
O6 K1 O4 1_554 4_465 61.97(10) ?
O6 K1 O4 1_564 4_465 110.76(11) ?
O5 K1 O4 3_666 1_465 148.85(8) ?
O2 K1 O4 2_656 1_465 70.83(9) ?
O2 K1 O4 3_666 1_465 92.65(9) ?
O4 K1 O4 2_655 1_465 108.90(7) ?
O4 K1 O4 3_665 1_465 82.21(9) ?
O6 K1 O4 1_554 1_465 110.76(11) ?
O6 K1 O4 1_564 1_465 61.97(10) ?
O4 K1 O4 4_465 1_465 48.89(11) ?
O5 K1 O6 3_666 3_566 156.91(13) ?
O2 K1 O6 2_656 3_566 119.07(9) ?
O2 K1 O6 3_666 3_566 119.07(9) ?
O4 K1 O6 2_655 3_566 60.83(9) ?
O4 K1 O6 3_665 3_566 60.83(9) ?
O6 K1 O6 1_554 3_566 84.90(9) ?
O6 K1 O6 1_564 3_566 84.90(9) ?
O4 K1 O6 4_465 3_566 48.27(9) ?
O4 K1 O6 1_465 3_566 48.27(9) ?
O6 K2 O3 1_554 . 150.53(13) ?
O6 K2 O5 1_554 1_554 54.35(12) ?
O3 K2 O5 . 1_554 155.12(13) ?
O6 K2 O2 1_554 2_646 66.32(9) ?
O3 K2 O2 . 2_646 89.20(10) ?
O5 K2 O2 1_554 2_646 111.49(10) ?
O6 K2 O2 1_554 3_666 66.32(9) ?
O3 K2 O2 . 3_666 89.20(10) ?
O5 K2 O2 1_554 3_666 111.49(10) ?
O2 K2 O2 2_646 3_666 65.51(12) ?
O6 K2 O5 1_554 3_656 90.93(9) ?
O3 K2 O5 . 3_656 98.48(9) ?
O5 K2 O5 1_554 3_656 75.07(9) ?
O2 K2 O5 2_646 3_656 74.84(10) ?
O2 K2 O5 3_666 3_656 139.49(10) ?
O6 K2 O5 1_554 3_666 90.93(9) ?
O3 K2 O5 . 3_666 98.48(9) ?
O5 K2 O5 1_554 3_666 75.07(9) ?
O2 K2 O5 2_646 3_666 139.49(10) ?
O2 K2 O5 3_666 3_666 74.84(10) ?
O5 K2 O5 3_656 3_666 141.57(16) ?
O6 K2 O4 1_554 4_565 136.55(9) ?
O3 K2 O4 . 4_565 65.80(10) ?
O5 K2 O4 1_554 4_565 93.23(10) ?
O2 K2 O4 2_646 4_565 154.93(10) ?
O2 K2 O4 3_666 4_565 110.14(8) ?
O5 K2 O4 3_656 4_565 109.26(11) ?
O5 K2 O4 3_666 4_565 49.45(10) ?
O6 K2 O4 1_554 . 136.55(9) ?
O3 K2 O4 . . 65.80(9) ?
O5 K2 O4 1_554 . 93.23(10) ?
O2 K2 O4 2_646 . 110.14(8) ?
O2 K2 O4 3_666 . 154.93(10) ?
O5 K2 O4 3_656 . 49.45(10) ?
O5 K2 O4 3_666 . 109.26(11) ?
O4 K2 O4 4_565 . 62.52(12) ?
O1 K3 O3 1_455 3_656 77.59(8) ?
O1 K3 O3 1_455 3_666 77.59(8) ?
O3 K3 O3 3_656 3_666 155.01(17) ?
O1 K3 O2 1_455 2_646 65.64(10) ?
O3 K3 O2 3_656 2_646 51.52(10) ?
O3 K3 O2 3_666 2_646 114.09(11) ?
O1 K3 O2 1_455 3_666 65.64(10) ?
O3 K3 O2 3_656 3_666 114.09(11) ?
O3 K3 O2 3_666 3_666 51.52(10) ?
O2 K3 O2 2_646 3_666 63.70(12) ?
O1 K3 O5 1_455 . 108.39(13) ?
O3 K3 O5 3_656 . 95.24(9) ?
O3 K3 O5 3_666 . 95.24(9) ?
O2 K3 O5 2_646 . 146.60(6) ?
O2 K3 O5 3_666 . 146.60(6) ?
O1 K3 O3 1_455 . 140.64(13) ?
O3 K3 O3 3_656 . 98.65(8) ?
O3 K3 O3 3_666 . 98.65(8) ?
O2 K3 O3 2_646 . 81.26(9) ?
O2 K3 O3 3_666 . 81.26(9) ?
O5 K3 O3 . . 110.96(12) ?
O1 K3 O4 1_455 2_656 66.82(11) ?
O3 K3 O4 3_656 2_656 109.38(10) ?
O3 K3 O4 3_666 2_656 62.60(10) ?
O2 K3 O4 2_646 2_656 131.63(9) ?
O2 K3 O4 3_666 2_656 103.66(8) ?
O5 K3 O4 . 2_656 48.81(9) ?
O3 K3 O4 . 2_656 145.84(9) ?
O1 K3 O4 1_455 3_656 66.82(11) ?
O3 K3 O4 3_656 3_656 62.60(10) ?
O3 K3 O4 3_666 3_656 109.38(10) ?
O2 K3 O4 2_646 3_656 103.66(8) ?
O2 K3 O4 3_666 3_656 131.63(9) ?
O5 K3 O4 . 3_656 48.81(9) ?
O3 K3 O4 . 3_656 145.84(9) ?
O4 K3 O4 2_656 3_656 47.86(11) ?
O1 K3 O2 1_455 . 156.87(6) ?
O3 K3 O2 3_656 . 125.38(10) ?
O3 K3 O2 3_666 . 79.56(10) ?
O2 K3 O2 2_646 . 128.60(6) ?
O2 K3 O2 3_666 . 102.30(8) ?
O5 K3 O2 . . 70.11(10) ?
O3 K3 O2 . . 47.34(8) ?
O4 K3 O2 2_656 . 99.24(8) ?
O4 K3 O2 3_656 . 118.45(9) ?
P2 K3 O2 . . 95.98(7) ?
O1 K3 O2 1_455 4_565 156.87(6) ?
O3 K3 O2 3_656 4_565 79.56(10) ?
O3 K3 O2 3_666 4_565 125.38(10) ?
O2 K3 O2 2_646 4_565 102.30(8) ?
O2 K3 O2 3_666 4_565 128.60(6) ?
O5 K3 O2 . 4_565 70.11(10) ?
O3 K3 O2 . 4_565 47.34(8) ?
O4 K3 O2 2_656 4_565 118.45(9) ?
O4 K3 O2 3_656 4_565 99.24(8) ?
P2 K3 O2 . 4_565 95.98(7) ?
O2 K3 O2 . 4_565 45.82(11) ?
P1 O1 Gd1 . 1_655 98.6(2) ?
P1 O1 K3 . 1_655 162.0(3) ?
Gd1 O1 K3 1_655 1_655 99.39(14) ?
P1 O2 Gd1 . 3_666 116.36(16) ?
P1 O2 K1 . 3_666 93.68(14) ?
Gd1 O2 K1 3_666 3_666 92.46(10) ?
P1 O2 K2 . 3_666 151.02(17) ?
Gd1 O2 K2 3_666 3_666 92.56(9) ?
K1 O2 K2 3_666 3_666 82.58(8) ?
P1 O2 K3 . 3_666 95.46(13) ?
Gd1 O2 K3 3_666 3_666 92.00(9) ?
K1 O2 K3 3_666 3_666 166.79(12) ?
K2 O2 K3 3_666 3_666 84.80(9) ?
P1 O2 K3 . . 79.54(13) ?
Gd1 O2 K3 3_666 . 162.12(12) ?
K1 O2 K3 3_666 . 94.66(9) ?
K2 O2 K3 3_666 . 72.18(7) ?
K3 O2 K3 3_666 . 77.70(8) ?
P1 O3 Gd1 . 1_655 95.21(19) ?
P1 O3 K2 . . 170.6(2) ?
Gd1 O3 K2 1_655 . 94.17(13) ?
P1 O3 K3 . 3_656 98.18(9) ?
Gd1 O3 K3 1_655 3_656 98.59(8) ?
K2 O3 K3 . 3_656 80.39(9) ?
P1 O3 K3 . 3_666 98.18(9) ?
Gd1 O3 K3 1_655 3_666 98.59(8) ?
K2 O3 K3 . 3_666 80.39(9) ?
K3 O3 K3 3_656 3_666 155.01(17) ?
P1 O3 K3 . . 85.20(16) ?
Gd1 O3 K3 1_655 . 179.59(17) ?
K2 O3 K3 . . 85.42(12) ?
K3 O3 K3 3_656 . 81.34(8) ?
K3 O3 K3 3_666 . 81.34(8) ?
P2 O4 Gd1 3_656 1_655 168.2(2) ?
P2 O4 K1 3_656 3_665 91.81(14) ?
Gd1 O4 K1 1_655 3_665 96.97(10) ?
P2 O4 K2 3_656 . 98.57(15) ?
Gd1 O4 K2 1_655 . 91.67(10) ?
K1 O4 K2 3_665 . 71.34(8) ?
P2 O4 K1 3_656 1_645 82.80(13) ?
Gd1 O4 K1 1_655 1_645 88.25(10) ?
K1 O4 K1 3_665 1_645 97.79(9) ?
K2 O4 K1 . 1_645 169.05(11) ?
P2 O4 K3 3_656 3_656 79.62(13) ?
Gd1 O4 K3 1_655 3_656 98.11(10) ?
K1 O4 K3 3_665 3_656 141.08(12) ?
K2 O4 K3 . 3_656 72.55(7) ?
K1 O4 K3 1_645 3_656 118.30(10) ?
P2 O5 K1 . 3_666 171.6(3) ?
P2 O5 K2 . 1_556 95.6(2) ?
K1 O5 K2 3_666 1_556 76.00(12) ?
P2 O5 K3 . . 85.06(19) ?
K1 O5 K3 3_666 . 103.34(14) ?
K2 O5 K3 1_556 . 179.34(17) ?
P2 O5 K2 . 3_656 100.29(10) ?
K1 O5 K2 3_666 3_656 82.16(9) ?
K2 O5 K2 1_556 3_656 104.93(9) ?
K3 O5 K2 . 3_656 74.93(9) ?
P2 O5 K2 . 3_666 100.29(10) ?
K1 O5 K2 3_666 3_666 82.16(9) ?
K2 O5 K2 1_556 3_666 104.93(9) ?
K3 O5 K2 . 3_666 74.93(9) ?
K2 O5 K2 3_656 3_666 141.57(16) ?
P2 O6 Gd1 . 1_556 165.0(3) ?
P2 O6 K2 . 1_556 99.3(2) ?
Gd1 O6 K2 1_556 1_556 95.71(14) ?
P2 O6 K1 . 1_556 91.08(8) ?
Gd1 O6 K1 1_556 1_556 90.24(8) ?
K2 O6 K1 1_556 1_556 84.90(9) ?
P2 O6 K1 . 1_546 91.08(8) ?
Gd1 O6 K1 1_556 1_546 90.24(8) ?
K2 O6 K1 1_556 1_546 84.90(9) ?
K1 O6 K1 1_556 1_546 169.79(18) ?
P2 O6 K1 . 3_566 79.26(17) ?
Gd1 O6 K1 1_556 3_566 85.73(12) ?
K2 O6 K1 1_556 3_566 178.56(15) ?
K1 O6 K1 1_556 3_566 95.10(9) ?
K1 O6 K1 1_546 3_566 95.10(9) ?

loop_
_geom_bond_atom_site_label_1
_geom_bond_atom_site_label_2
_geom_bond_site_symmetry_2
_geom_bond_distance
_geom_bond_publ_flag
Gd1 O4 1_455 2.287(3) ?
Gd1 O4 4_465 2.287(3) ?
Gd1 O2 3_666 2.390(3) ?
Gd1 O2 2_646 2.390(3) ?
Gd1 O1 1_455 2.434(4) ?
Gd1 O6 1_554 2.444(4) ?
Gd1 O3 1_455 2.517(4) ?
P1 O1 . 1.535(4) ?
P1 O3 . 1.538(4) ?
P1 O2 . 1.541(3) ?
P1 O2 4_565 1.541(3) ?
P2 O5 . 1.515(4) ?
P2 O6 . 1.547(4) ?
P2 O4 3_656 1.545(3) ?
P2 O4 2_656 1.545(3) ?
K1 O5 3_666 2.687(5) ?
K1 O2 2_656 2.776(3) ?
K1 O2 3_666 2.776(3) ?
K1 O4 2_655 2.803(3) ?
K1 O4 3_665 2.803(3) ?
K1 O6 1_554 2.8215(7) ?
K1 O6 1_564 2.8215(7) ?
K1 O4 4_465 3.030(3) ?
K1 O4 1_465 3.030(3) ?
K1 O6 3_566 3.132(4) ?
K2 O6 1_554 2.700(4) ?
K2 O3 . 2.702(4) ?
K2 O5 1_554 2.812(4) ?
K2 O2 2_646 2.872(3) ?
K2 O2 3_666 2.872(3) ?
K2 O5 3_656 2.9761(15) ?
K2 O5 3_666 2.9761(16) ?
K2 O4 4_565 2.999(3) ?
K2 O4 . 2.999(3) ?
K3 O1 1_455 2.621(4) ?
K3 O3 3_656 2.8785(11) ?
K3 O3 3_666 2.8785(11) ?
K3 O2 2_646 2.945(3) ?
K3 O2 3_666 2.945(3) ?
K3 O5 . 2.949(4) ?
K3 O3 . 3.067(4) ?
K3 O4 2_656 3.092(3) ?
K3 O4 3_656 3.092(3) ?
K3 O2 . 3.227(3) ?
K3 O2 4_565 3.227(3) ?
